data_2212884
loop_
_publ_author_name
'Ho, Soo Yei'
'Ng, Seik Weng'
'Tiekink, Edward R. T.'

_publ_section_title
;{<i>O</i>-Ethyl
 (<i>Z</i>)-[4-(methoxycarbonyl)phenyl]thiocarbamato-\k<i>S</i>}(triethylphosphine-\k<i>P</i>)gold(I)--{<i>O</i>-ethyl
 (<i>Z</i>)-[4-(ethoxycarbonyl)phenyl]thiocarbamato-\k<i>S</i>}(triethylphosphine-\k<i>P</i>)gold(I)
 (1/1)
;
_journal_coeditor_code HB2304
_journal_issue 4
_journal_name_full 'Acta Crystallographica Section E'
_journal_page_first m1017
_journal_page_last m1019
_journal_paper_doi 10.1107/S1600536807010872
_journal_volume 63
_journal_year 2007
_chemical_formula_iupac '[Au (C6 H15 P) (C11 H12 N O3 S)], [Au (C6 H15 P) (C12 H14 N O3 S)]'
_chemical_formula_moiety 'C17 H27 Au N O3 P S, C18 H29 Au N O3 P S'
_chemical_formula_sum 'C35 H56 Au2 N2 O6 P2 S2'
_chemical_formula_weight 1120.81
_chemical_name_systematic
;
{O-Ethyl (Z)-[4-(methoxycarbonyl)phenyl]thiocarbamato-
\kS}(triethylphosphine-\kP)gold(I)--
{O-ethyl (Z)-[4-(ethoxycarbonyl)phenyl]thiocarbamato-
\kS}(triethylphosphine-\kP)gold(I) (1/1)
;
_space_group_IT_number 2
_symmetry_cell_setting triclinic
_symmetry_space_group_name_Hall '-P 1'
_symmetry_space_group_name_H-M 'P -1'
_atom_sites_solution_hydrogens geom
_atom_sites_solution_primary direct
_atom_sites_solution_secondary difmap
_audit_creation_method SHELXL-97
_cell_angle_alpha 79.678(2)
_cell_angle_beta 79.4510(10)
_cell_angle_gamma 70.188(2)
_cell_formula_units_Z 1
_cell_length_a 7.6246(3)
_cell_length_b 10.3422(4)
_cell_length_c 14.5155(5)
_cell_measurement_reflns_used 3917
_cell_measurement_temperature 223(2)
_cell_measurement_theta_max 29.9
_cell_measurement_theta_min 2.7
_cell_volume 1050.15(7)
_computing_cell_refinement 'SAINT (Bruker, 2000)'
_computing_data_collection 'SMART (Bruker, 2000)'
_computing_data_reduction SAINT
_computing_molecular_graphics 'ORTEPII (Johnson, 1976) and <i>DIAMOND</i> (Brandenburg, 2006)'
_computing_publication_material SHELXL97
_computing_structure_refinement 'SHELXL97 (Sheldrick, 1997)'
_computing_structure_solution 'PATTY in DIRDIF92 (Beurskens <i>et al.</i>,  1992)'
_diffrn_ambient_temperature 223(2)
_diffrn_measured_fraction_theta_full 0.995
_diffrn_measured_fraction_theta_max 0.995
_diffrn_measurement_device_type 'Bruker SMART CCD'
_diffrn_measurement_method \w
_diffrn_radiation_monochromator graphite
_diffrn_radiation_source 'fine-focus sealed tube'
_diffrn_radiation_type MoK\a
_diffrn_radiation_wavelength 0.71069
_diffrn_reflns_av_R_equivalents 0.028
_diffrn_reflns_av_sigmaI/netI 0.051
_diffrn_reflns_limit_h_max 9
_diffrn_reflns_limit_h_min -9
_diffrn_reflns_limit_k_max 13
_diffrn_reflns_limit_k_min -10
_diffrn_reflns_limit_l_max 18
_diffrn_reflns_limit_l_min -18
_diffrn_reflns_number 7470
_diffrn_reflns_theta_full 27.5
_diffrn_reflns_theta_max 27.5
_diffrn_reflns_theta_min 2.1
_diffrn_standards_decay_% 0
_diffrn_standards_number 0
_exptl_absorpt_coefficient_mu 7.195
_exptl_absorpt_correction_T_max 1
_exptl_absorpt_correction_T_min 0.318
_exptl_absorpt_correction_type multi-scan
_exptl_absorpt_process_details '(SADABS; Bruker, 2000)'
_exptl_crystal_colour colourless
_exptl_crystal_density_diffrn 1.772
_exptl_crystal_density_method 'not measured'
_exptl_crystal_description plate
_exptl_crystal_F_000 548
_exptl_crystal_size_max 0.34
_exptl_crystal_size_mid 0.10
_exptl_crystal_size_min 0.03
_refine_diff_density_max 1.48
_refine_diff_density_min -1.52
_refine_ls_extinction_method none
_refine_ls_goodness_of_fit_ref 1.00
_refine_ls_hydrogen_treatment constr
_refine_ls_matrix_type full
_refine_ls_number_parameters 259
_refine_ls_number_reflns 4806
_refine_ls_number_restraints 53
_refine_ls_restrained_S_all 1.01
_refine_ls_R_factor_all 0.036
_refine_ls_R_factor_gt 0.031
_refine_ls_shift/su_max 0.000
_refine_ls_shift/su_mean 0.000
_refine_ls_structure_factor_coef Fsqd
_refine_ls_weighting_details 'calc w=1/[\s^2^(Fo^2^)+(0.0402P)^2^] where P=(Fo^2^+2Fc^2^)/3'
_refine_ls_weighting_scheme calc
_refine_ls_wR_factor_gt 0.076
_refine_ls_wR_factor_ref 0.078
_reflns_number_gt 4294
_reflns_number_total 4806
_reflns_threshold_expression I>2\s(I)
_cod_data_source_file hb2304.cif
_cod_data_source_block I
_cod_database_code 2212884
_cod_database_fobs_code 2212884

loop_
_symmetry_equiv_pos_as_xyz
'x, y, z'
'-x, -y, -z'

loop_
_atom_site_type_symbol
_atom_site_label
_atom_site_fract_x
_atom_site_fract_y
_atom_site_fract_z
_atom_site_U_iso_or_equiv
_atom_site_adp_type
_atom_site_calc_flag
_atom_site_refinement_flags
_atom_site_occupancy
_atom_site_disorder_assembly
_atom_site_disorder_group
Au Au 0.72752(2) 0.371568(16) 0.534748(12) 0.02664(7) Uani d . 1 . .
S S1 0.65345(16) 0.33583(12) 0.39585(9) 0.0313(3) Uani d . 1 . .
P P1 0.81159(17) 0.39341(12) 0.67109(9) 0.0257(2) Uani d . 1 . .
O O1 0.2822(17) 0.1792(12) 0.0204(11) 0.058(4) Uani d PDU 0.50 A 1
O O2 0.290(3) 0.3987(13) -0.0165(11) 0.057(4) Uani d PDU 0.50 A 1
O O1' 0.2306(15) 0.2067(12) 0.0358(10) 0.051(3) Uani d PDU 0.50 A 2
O O2' 0.328(3) 0.3813(12) -0.0329(10) 0.051(4) Uani d PDU 0.50 A 2
O O3 0.9864(4) 0.1589(3) 0.4144(2) 0.0296(7) Uani d . 1 . .
N N1 0.8617(6) 0.1273(4) 0.2930(3) 0.0312(9) Uani d . 1 . .
C C1 0.8473(6) 0.1947(4) 0.3597(3) 0.0250(9) Uani d . 1 . .
C C2 0.7267(7) 0.1692(5) 0.2307(3) 0.0296(10) Uani d . 1 . .
C C3 0.7032(8) 0.2894(5) 0.1677(4) 0.0380(12) Uani d . 1 . .
H H3 0.7727 0.3482 0.1700 0.046 Uiso calc R 1 . .
C C4 0.5809(8) 0.3251(6) 0.1018(4) 0.0399(12) Uani d . 1 . .
H H4 0.5668 0.4075 0.0600 0.048 Uiso calc R 1 . .
C C5 0.4769(7) 0.2379(5) 0.0972(3) 0.0348(11) Uani d D 1 A .
C C6 0.4990(7) 0.1185(5) 0.1604(4) 0.0383(12) Uani d . 1 . .
H H6 0.4289 0.0600 0.1586 0.046 Uiso calc R 1 . .
C C7 0.6225(7) 0.0839(5) 0.2261(4) 0.0369(11) Uani d . 1 . .
H H7 0.6363 0.0018 0.2682 0.044 Uiso calc R 1 . .
C C8 0.3389(6) 0.2830(5) 0.0268(3) 0.0465(14) Uani d D 1 . .
C C9 0.146(2) 0.2083(19) -0.0458(12) 0.090(7) Uani d PDU 0.50 A 1
H H9A 0.2131 0.2029 -0.1102 0.108 Uiso calc PR 0.50 A 1
H H9B 0.0593 0.3026 -0.0429 0.108 Uiso calc PR 0.50 A 1
C C10 0.038(2) 0.1079(16) -0.0236(11) 0.068(4) Uani d PDU 0.50 A 1
H H10A -0.0680 0.1408 -0.0593 0.102 Uiso calc PR 0.50 A 1
H H10B -0.0077 0.0996 0.0434 0.102 Uiso calc PR 0.50 A 1
H H10C 0.1188 0.0181 -0.0404 0.102 Uiso calc PR 0.50 A 1
C C9' 0.0904(19) 0.2423(17) -0.0291(10) 0.060(4) Uani d PDU 0.50 A 2
H H9'A 0.0419 0.1657 -0.0247 0.090 Uiso calc PR 0.50 A 2
H H9'B 0.1484 0.2606 -0.0932 0.090 Uiso calc PR 0.50 A 2
H H9'C -0.0119 0.3242 -0.0124 0.090 Uiso calc PR 0.50 A 2
C C11 1.1513(6) 0.0435(5) 0.3880(4) 0.0318(10) Uani d . 1 . .
H H11A 1.1989 0.0599 0.3210 0.038 Uiso calc R 1 . .
H H11B 1.1198 -0.0429 0.3992 0.038 Uiso calc R 1 . .
C C12 1.2959(7) 0.0345(6) 0.4488(4) 0.0405(12) Uani d . 1 . .
H H12A 1.4030 -0.0479 0.4393 0.061 Uiso calc R 1 . .
H H12B 1.2413 0.0298 0.5146 0.061 Uiso calc R 1 . .
H H12C 1.3366 0.1159 0.4315 0.061 Uiso calc R 1 . .
C C13 0.8288(7) 0.5616(5) 0.6800(4) 0.0310(10) Uani d . 1 . .
H H13A 0.9014 0.5907 0.6219 0.037 Uiso calc R 1 . .
H H13B 0.7020 0.6289 0.6839 0.037 Uiso calc R 1 . .
C C14 0.9197(8) 0.5667(5) 0.7640(4) 0.0403(12) Uani d . 1 . .
H H14A 0.9081 0.6620 0.7679 0.060 Uiso calc R 1 . .
H H14B 1.0516 0.5121 0.7559 0.060 Uiso calc R 1 . .
H H14C 0.8570 0.5294 0.8217 0.060 Uiso calc R 1 . .
C C15 1.0416(7) 0.2701(5) 0.6884(4) 0.0328(11) Uani d . 1 . .
H H15A 1.0700 0.2736 0.7509 0.039 Uiso calc R 1 . .
H H15B 1.0395 0.1764 0.6866 0.039 Uiso calc R 1 . .
C C16 1.1957(7) 0.3000(6) 0.6133(5) 0.0461(14) Uani d . 1 . .
H H16A 1.3132 0.2258 0.6202 0.069 Uiso calc R 1 . .
H H16B 1.2104 0.3869 0.6207 0.069 Uiso calc R 1 . .
H H16C 1.1616 0.3061 0.5511 0.069 Uiso calc R 1 . .
C C17 0.6556(8) 0.3566(5) 0.7750(4) 0.0374(12) Uani d . 1 . .
H H17A 0.7035 0.3648 0.8312 0.045 Uiso calc R 1 . .
H H17B 0.5313 0.4264 0.7725 0.045 Uiso calc R 1 . .
C C18 0.6345(10) 0.2131(6) 0.7851(5) 0.0572(17) Uani d . 1 . .
H H18A 0.5465 0.2012 0.8408 0.086 Uiso calc R 1 . .
H H18B 0.7558 0.1430 0.7913 0.086 Uiso calc R 1 . .
H H18C 0.5877 0.2038 0.7296 0.086 Uiso calc R 1 . .

loop_
_atom_site_aniso_label
_atom_site_aniso_U_11
_atom_site_aniso_U_22
_atom_site_aniso_U_33
_atom_site_aniso_U_12
_atom_site_aniso_U_13
_atom_site_aniso_U_23
Au 0.02665(10) 0.02687(11) 0.02695(11) -0.00364(7) -0.00873(7) -0.00907(7)
S1 0.0253(6) 0.0338(6) 0.0321(7) 0.0045(5) -0.0147(5) -0.0137(5)
P1 0.0287(6) 0.0254(6) 0.0245(6) -0.0063(5) -0.0084(5) -0.0066(5)
O1 0.065(7) 0.065(6) 0.056(7) -0.019(5) -0.035(6) -0.016(5)
O2 0.058(8) 0.070(7) 0.036(6) -0.012(5) -0.020(5) 0.013(5)
O1' 0.036(5) 0.072(7) 0.046(6) -0.015(5) -0.016(4) -0.006(5)
O2' 0.051(7) 0.066(7) 0.033(6) -0.015(5) -0.013(5) 0.003(5)
O3 0.0223(15) 0.0296(16) 0.0338(19) 0.0025(13) -0.0111(13) -0.0097(14)
N1 0.036(2) 0.027(2) 0.031(2) -0.0034(16) -0.0128(18) -0.0108(17)
C1 0.026(2) 0.023(2) 0.025(2) -0.0025(17) -0.0080(18) -0.0048(17)
C2 0.031(2) 0.029(2) 0.028(3) -0.0034(19) -0.0057(19) -0.0105(19)
C3 0.051(3) 0.032(3) 0.037(3) -0.016(2) -0.020(2) -0.002(2)
C4 0.056(3) 0.038(3) 0.030(3) -0.017(2) -0.019(2) 0.003(2)
C5 0.040(3) 0.041(3) 0.025(3) -0.010(2) -0.011(2) -0.007(2)
C6 0.041(3) 0.037(3) 0.041(3) -0.012(2) -0.014(2) -0.005(2)
C7 0.046(3) 0.029(2) 0.036(3) -0.010(2) -0.014(2) 0.001(2)
C8 0.049(3) 0.065(4) 0.027(3) -0.017(3) -0.009(2) -0.007(3)
C9 0.099(11) 0.101(11) 0.089(11) -0.035(8) -0.047(8) -0.016(8)
C10 0.053(6) 0.102(8) 0.064(7) -0.027(6) -0.020(6) -0.029(6)
C9' 0.058(7) 0.084(8) 0.042(7) -0.019(6) -0.030(6) -0.002(6)
C11 0.028(2) 0.027(2) 0.035(3) 0.0025(18) -0.006(2) -0.010(2)
C12 0.029(3) 0.038(3) 0.051(4) -0.001(2) -0.013(2) -0.008(2)
C13 0.034(2) 0.028(2) 0.034(3) -0.0095(19) -0.009(2) -0.0069(19)
C14 0.043(3) 0.040(3) 0.046(3) -0.014(2) -0.010(2) -0.020(2)
C15 0.038(3) 0.027(2) 0.034(3) -0.0040(19) -0.015(2) -0.006(2)
C16 0.032(3) 0.043(3) 0.058(4) 0.000(2) -0.006(3) -0.015(3)
C17 0.047(3) 0.037(3) 0.031(3) -0.019(2) 0.004(2) -0.012(2)
C18 0.082(5) 0.054(4) 0.050(4) -0.044(3) 0.011(3) -0.017(3)

loop_
_atom_type_symbol
_atom_type_description
_atom_type_scat_dispersion_real
_atom_type_scat_dispersion_imag
_atom_type_scat_source
C C 0.0033 0.0016 'International Tables Vol C Tables 4.2.6.8 and 6.1.1.4'
H H 0.0000 0.0000 'International Tables Vol C Tables 4.2.6.8 and 6.1.1.4'
N N 0.0061 0.0033 'International Tables Vol C Tables 4.2.6.8 and 6.1.1.4'
O O 0.0106 0.0060 'International Tables Vol C Tables 4.2.6.8 and 6.1.1.4'
P P 0.1023 0.0942 'International Tables Vol C Tables 4.2.6.8 and 6.1.1.4'
S S 0.1246 0.1234 'International Tables Vol C Tables 4.2.6.8 and 6.1.1.4'
Au Au -2.0133 8.8022 'International Tables Vol C Tables 4.2.6.8 and 6.1.1.4'

loop_
_geom_angle_atom_site_label_1
_geom_angle_atom_site_label_2
_geom_angle_atom_site_label_3
_geom_angle
_geom_angle_publ_flag
S1 Au P1 176.60(4) y
Au S1 C1 103.11(16) y
C17 P1 C15 105.3(2) ?
C17 P1 C13 105.4(2) ?
C15 P1 C13 105.5(2) ?
C17 P1 Au 113.57(18) ?
C15 P1 Au 110.17(17) ?
C13 P1 Au 116.10(17) ?
C8 O1 C9 115.4(12) ?
C8 O1' C9' 118.6(13) ?
C1 O3 C11 115.5(4) ?
C1 N1 C2 121.5(4) ?
N1 C1 O3 120.5(4) ?
N1 C1 S1 126.7(4) ?
O3 C1 S1 112.7(3) ?
C3 C2 C7 118.2(5) ?
C3 C2 N1 121.8(4) ?
C7 C2 N1 119.8(4) ?
C4 C3 C2 121.7(5) ?
C4 C3 H3 119.1 ?
C2 C3 H3 119.1 ?
C3 C4 C5 119.8(5) ?
C3 C4 H4 120.1 ?
C5 C4 H4 120.1 ?
C6 C5 C4 118.7(5) ?
C6 C5 C8 123.0(4) ?
C4 C5 C8 118.3(4) ?
C5 C6 C7 120.9(5) ?
C5 C6 H6 119.5 ?
C7 C6 H6 119.5 ?
C6 C7 C2 120.7(5) ?
C6 C7 H7 119.6 ?
C2 C7 H7 119.6 ?
O2' C8 O1' 122.5(16) ?
O2 C8 O1' 118.3(15) ?
O2' C8 O1 123.9(15) ?
O2 C8 O1 126.5(16) ?
O2' C8 C5 123.3(14) ?
O2 C8 C5 124.2(15) ?
O1' C8 C5 114.3(8) ?
O1 C8 C5 109.3(8) ?
O1 C9 C10 111.4(11) ?
O1 C9 H9A 109.4 ?
C10 C9 H9A 109.4 ?
O1 C9 H9B 109.4 ?
C10 C9 H9B 109.4 ?
H9A C9 H9B 108.0 ?
O1' C9' H9'A 109.5 ?
O1' C9' H9'B 109.5 ?
H9'A C9' H9'B 109.5 ?
O1' C9' H9'C 109.5 ?
H9'A C9' H9'C 109.5 ?
H9'B C9' H9'C 109.5 ?
O3 C11 C12 106.3(4) ?
O3 C11 H11A 110.5 ?
C12 C11 H11A 110.5 ?
O3 C11 H11B 110.5 ?
C12 C11 H11B 110.5 ?
H11A C11 H11B 108.7 ?
C11 C12 H12A 109.5 ?
C11 C12 H12B 109.5 ?
H12A C12 H12B 109.5 ?
C11 C12 H12C 109.5 ?
H12A C12 H12C 109.5 ?
H12B C12 H12C 109.5 ?
C14 C13 P1 115.2(3) ?
C14 C13 H13A 108.5 ?
P1 C13 H13A 108.5 ?
C14 C13 H13B 108.5 ?
P1 C13 H13B 108.5 ?
H13A C13 H13B 107.5 ?
C13 C14 H14A 109.5 ?
C13 C14 H14B 109.5 ?
H14A C14 H14B 109.5 ?
C13 C14 H14C 109.5 ?
H14A C14 H14C 109.5 ?
H14B C14 H14C 109.5 ?
C16 C15 P1 112.0(4) ?
C16 C15 H15A 109.2 ?
P1 C15 H15A 109.2 ?
C16 C15 H15B 109.2 ?
P1 C15 H15B 109.2 ?
H15A C15 H15B 107.9 ?
C15 C16 H16A 109.5 ?
C15 C16 H16B 109.5 ?
H16A C16 H16B 109.5 ?
C15 C16 H16C 109.5 ?
H16A C16 H16C 109.5 ?
H16B C16 H16C 109.5 ?
C18 C17 P1 113.7(4) ?
C18 C17 H17A 108.8 ?
P1 C17 H17A 108.8 ?
C18 C17 H17B 108.8 ?
P1 C17 H17B 108.8 ?
H17A C17 H17B 107.7 ?
C17 C18 H18A 109.5 ?
C17 C18 H18B 109.5 ?
H18A C18 H18B 109.5 ?
C17 C18 H18C 109.5 ?
H18A C18 H18C 109.5 ?
H18B C18 H18C 109.5 ?

loop_
_geom_bond_atom_site_label_1
_geom_bond_atom_site_label_2
_geom_bond_distance
_geom_bond_publ_flag
Au S1 2.3122(12) y
Au P1 2.2587(12) y
S1 C1 1.766(4) y
P1 C17 1.811(5) ?
P1 C15 1.815(5) ?
P1 C13 1.817(5) ?
O1 C8 1.308(9) ?
O1 C9 1.461(9) ?
O2 C8 1.216(9) ?
O1' C8 1.299(8) ?
O1' C9' 1.463(9) ?
O2' C8 1.201(9) ?
O3 C1 1.352(5) ?
O3 C11 1.457(5) ?
N1 C1 1.261(6) ?
N1 C2 1.401(6) ?
C2 C3 1.384(7) ?
C2 C7 1.389(7) ?
C3 C4 1.373(7) ?
C3 H3 0.9400 ?
C4 C5 1.404(7) ?
C4 H4 0.9400 ?
C5 C6 1.379(7) ?
C5 C8 1.503(7) ?
C6 C7 1.380(7) ?
C6 H6 0.9400 ?
C7 H7 0.9400 ?
C9 C10 1.494(10) ?
C9 H9A 0.9800 ?
C9 H9B 0.9800 ?
C10 H10A 0.9700 ?
C10 H10B 0.9700 ?
C10 H10C 0.9700 ?
C9' H9'A 0.9700 ?
C9' H9'B 0.9700 ?
C9' H9'C 0.9700 ?
C11 C12 1.503(7) ?
C11 H11A 0.9800 ?
C11 H11B 0.9800 ?
C12 H12A 0.9700 ?
C12 H12B 0.9700 ?
C12 H12C 0.9700 ?
C13 C14 1.526(7) ?
C13 H13A 0.9800 ?
C13 H13B 0.9800 ?
C14 H14A 0.9700 ?
C14 H14B 0.9700 ?
C14 H14C 0.9700 ?
C15 C16 1.524(8) ?
C15 H15A 0.9800 ?
C15 H15B 0.9800 ?
C16 H16A 0.9700 ?
C16 H16B 0.9700 ?
C16 H16C 0.9700 ?
C17 C18 1.525(7) ?
C17 H17A 0.9800 ?
C17 H17B 0.9800 ?
C18 H18A 0.9700 ?
C18 H18B 0.9700 ?
C18 H18C 0.9700 ?

loop_
_geom_hbond_atom_site_label_D
_geom_hbond_atom_site_label_H
_geom_hbond_atom_site_label_A
_geom_hbond_site_symmetry_A
_geom_hbond_distance_DH
_geom_hbond_distance_HA
_geom_hbond_distance_DA
_geom_hbond_angle_DHA
_geom_hbond_publ_flag
C4 H4 O2 2_665 0.94 2.53 3.295(18) 139 y
C4 H4 O2' 2_665 0.94 2.52 3.285(17) 139 y

loop_
_geom_torsion_atom_site_label_1
_geom_torsion_atom_site_label_2
_geom_torsion_atom_site_label_3
_geom_torsion_atom_site_label_4
_geom_torsion
C2 N1 C1 O3 -174.7(4)
C2 N1 C1 S1 7.5(7)
C11 O3 C1 N1 2.3(6)
C11 O3 C1 S1 -179.6(3)
Au S1 C1 N1 171.4(4)
Au S1 C1 O3 -6.5(3)
C1 N1 C2 C3 67.7(7)
C1 N1 C2 C7 -117.3(5)
C7 C2 C3 C4 -0.1(8)
N1 C2 C3 C4 175.0(5)
C2 C3 C4 C5 -0.3(9)
C3 C4 C5 C6 0.8(8)
C3 C4 C5 C8 177.6(5)
C4 C5 C6 C7 -0.9(8)
C8 C5 C6 C7 -177.6(5)
C5 C6 C7 C2 0.5(9)
C3 C2 C7 C6 0.0(8)
N1 C2 C7 C6 -175.2(5)
C9' O1' C8 O2' -0.2(4)
C9' O1' C8 O2 19.1(12)
C9' O1' C8 O1 -101(4)
C9' O1' C8 C5 179.7(3)
C9 O1 C8 O2' -20.7(12)
C9 O1 C8 O2 0.1(4)
C9 O1 C8 O1' 72(4)
C9 O1 C8 C5 179.9(2)
C6 C5 C8 O2' -174.4(8)
C4 C5 C8 O2' 8.9(7)
C6 C5 C8 O2 164.9(8)
C4 C5 C8 O2 -11.7(8)
C6 C5 C8 O1' 5.7(8)
C4 C5 C8 O1' -171.0(7)
C6 C5 C8 O1 -14.9(7)
C4 C5 C8 O1 168.4(7)
C8 O1 C9 C10 -158.9(15)
C1 O3 C11 C12 172.5(4)
C17 P1 C13 C14 64.1(4)
C15 P1 C13 C14 -47.0(4)
Au P1 C13 C14 -169.3(3)
C17 P1 C15 C16 -172.0(4)
C13 P1 C15 C16 -60.9(4)
Au P1 C15 C16 65.1(4)
C15 P1 C17 C18 -64.1(5)
C13 P1 C17 C18 -175.4(5)
Au P1 C17 C18 56.4(5)
